data_1505043
loop_
_publ_author_name
'Schmid, Wolfgang F.'
'John, Roland O.'
'M\"uhlgassner, Gerhard'
'Heffeter, Petra'
'Jakupec, Michael A.'
'Galanski, Markus'
'Berger, Walter'
'Arion, Vladimir B.'
'Keppler, Bernhard K.'

_publ_section_title
;
 Metal-based paullones as putative CDK inhibitors for antitumor
 chemotherapy.
;
_journal_issue 25
_journal_name_full 'Journal of medicinal chemistry'
_journal_page_first 6343
_journal_page_last 6355
_journal_paper_doi 10.1021/jm701042w
_journal_volume 50
_journal_year 2007
_chemical_formula_sum 'C32 H32.5 Cl2 N4 O0.25 Os'
_chemical_formula_weight 738.22
_chemical_name_systematic
; 
(hapto^6^-p-Cymene){6-[(alpha-picolyl-kappaN)imino-kappaN]-7,12-
dihydroindolo[3,2-d][1]benzazepine}chloroosmium(II) chloride
water solvate
;
_space_group_IT_number 2
_symmetry_cell_setting triclinic
_symmetry_space_group_name_Hall '-P 1'
_symmetry_space_group_name_H-M 'P -1'
_atom_sites_solution_hydrogens geom
_atom_sites_solution_primary direct
_atom_sites_solution_secondary difmap
_audit_creation_method SHELXL-97
_cell_angle_alpha 96.749(3)
_cell_angle_beta 108.022(3)
_cell_angle_gamma 102.050(3)
_cell_formula_units_Z 4
_cell_length_a 13.9580(7)
_cell_length_b 14.0949(7)
_cell_length_c 18.3531(9)
_cell_measurement_temperature 296(2)
_cell_volume 3292.9(3)
_computing_structure_refinement 'SHELXL-97 (Sheldrick, 1997)'
_computing_structure_solution 'SHELXS-97 (Sheldrick, 1990)'
_diffrn_ambient_temperature 296(2)
_diffrn_measured_fraction_theta_full 0.999
_diffrn_measured_fraction_theta_max 0.999
_diffrn_radiation_monochromator graphite
_diffrn_radiation_source 'fine-focus sealed tube'
_diffrn_radiation_type MoK\a
_diffrn_radiation_wavelength 0.71073
_diffrn_reflns_av_R_equivalents 0.1136
_diffrn_reflns_av_sigmaI/netI 0.0690
_diffrn_reflns_limit_h_max 16
_diffrn_reflns_limit_h_min -16
_diffrn_reflns_limit_k_max 16
_diffrn_reflns_limit_k_min -16
_diffrn_reflns_limit_l_max 21
_diffrn_reflns_limit_l_min -21
_diffrn_reflns_number 118176
_diffrn_reflns_theta_full 25.00
_diffrn_reflns_theta_max 25.00
_diffrn_reflns_theta_min 1.62
_exptl_absorpt_coefficient_mu 4.061
_exptl_absorpt_correction_T_max 0.9232
_exptl_absorpt_correction_T_min 0.3755
_exptl_absorpt_correction_type multi-scan
_exptl_absorpt_process_details SADABS
_exptl_crystal_colour yellow-orange
_exptl_crystal_density_diffrn 1.489
_exptl_crystal_density_method 'not measured'
_exptl_crystal_description plate
_exptl_crystal_F_000 1458
_exptl_crystal_size_max 0.30
_exptl_crystal_size_mid 0.20
_exptl_crystal_size_min 0.02
_refine_diff_density_max 2.754
_refine_diff_density_min -2.092
_refine_diff_density_rms 0.208
_refine_ls_extinction_method none
_refine_ls_goodness_of_fit_ref 1.101
_refine_ls_hydrogen_treatment constr
_refine_ls_matrix_type full
_refine_ls_number_parameters 714
_refine_ls_number_reflns 11572
_refine_ls_number_restraints 0
_refine_ls_restrained_S_all 1.101
_refine_ls_R_factor_all 0.1199
_refine_ls_R_factor_gt 0.0562
_refine_ls_shift/su_max 0.001
_refine_ls_shift/su_mean 0.000
_refine_ls_structure_factor_coef Fsqd
_refine_ls_weighting_details 'calc w=1/[\s^2^(Fo^2^)+(0.1142P)^2^+0.0000P] where P=(Fo^2^+2Fc^2^)/3'
_refine_ls_weighting_scheme calc
_refine_ls_wR_factor_gt 0.1623
_refine_ls_wR_factor_ref 0.1934
_reflns_number_gt 7152
_reflns_number_total 11572
_reflns_threshold_expression >2sigma(I)
_cod_data_source_file jm701042w-file007.cif
_cod_data_source_block wosc437(Z-1b)
_cod_original_sg_symbol_H-M P-1
_cod_original_formula_sum 'C64 H65 Cl4 N8 O0.50 Os2'
_cod_database_code 1505043

loop_
_symmetry_equiv_pos_as_xyz
'x, y, z'
'-x, -y, -z'

loop_
_atom_site_label
_atom_site_type_symbol
_atom_site_fract_x
_atom_site_fract_y
_atom_site_fract_z
_atom_site_U_iso_or_equiv
_atom_site_adp_type
_atom_site_occupancy
_atom_site_symmetry_multiplicity
_atom_site_calc_flag
_atom_site_refinement_flags
Os1 Os 0.15513(3) 0.40399(3) 0.34837(2) 0.04482(17) Uani 1 1 d .
Cl1 Cl 0.1703(2) 0.3314(2) 0.46250(18) 0.0609(8) Uani 1 1 d .
N1 N 0.4776(8) 0.6294(10) 0.7088(6) 0.073(3) Uani 1 1 d .
H100 H 0.5007 0.6730 0.7513 0.088 Uiso 1 1 calc R
N2 N 0.3023(7) 0.6944(7) 0.4921(5) 0.052(2) Uani 1 1 d .
H200 H 0.2512 0.7172 0.4682 0.063 Uiso 1 1 calc R
N3 N 0.1942(7) 0.5408(6) 0.4268(5) 0.040(2) Uani 1 1 d .
N4 N 0.0123(7) 0.4125(7) 0.3578(5) 0.048(2) Uani 1 1 d .
C1 C 0.4542(12) 0.3330(13) 0.6614(11) 0.086(5) Uani 1 1 d .
H1 H 0.4516 0.2668 0.6470 0.103 Uiso 1 1 calc R
C2 C 0.4883(14) 0.3766(16) 0.7401(14) 0.111(8) Uani 1 1 d .
H2 H 0.5037 0.3378 0.7776 0.133 Uiso 1 1 calc R
C3 C 0.5000(11) 0.4781(18) 0.7642(10) 0.103(7) Uani 1 1 d .
H3 H 0.5257 0.5078 0.8168 0.124 Uiso 1 1 calc R
C4 C 0.4704(10) 0.5336(12) 0.7041(8) 0.068(4) Uani 1 1 d .
C5 C 0.4415(9) 0.6479(11) 0.6338(7) 0.057(3) Uani 1 1 d .
C6 C 0.4490(10) 0.7452(11) 0.6185(7) 0.071(4) Uani 1 1 d .
C7 C 0.5177(12) 0.8274(12) 0.6747(8) 0.083(5) Uani 1 1 d .
H7 H 0.5558 0.8169 0.7232 0.100 Uiso 1 1 calc R
C8 C 0.5314(14) 0.9229(14) 0.6617(10) 0.105(6) Uani 1 1 d .
H8 H 0.5796 0.9735 0.7013 0.126 Uiso 1 1 calc R
C9 C 0.4740(14) 0.9491(13) 0.5884(11) 0.105(6) Uani 1 1 d .
H9 H 0.4842 1.0133 0.5793 0.126 Uiso 1 1 calc R
C10 C 0.4004(11) 0.8650(10) 0.5322(9) 0.078(4) Uani 1 1 d .
H10 H 0.3600 0.8753 0.4845 0.094 Uiso 1 1 calc R
C11 C 0.3862(10) 0.7641(10) 0.5468(7) 0.063(4) Uani 1 1 d .
C12 C 0.2878(8) 0.5957(8) 0.4702(6) 0.041(2) Uani 1 1 d .
C13 C 0.1045(8) 0.5804(8) 0.4195(7) 0.050(3) Uani 1 1 d .
H13A H 0.1003 0.6243 0.3823 0.060 Uiso 1 1 calc R
H13B H 0.1129 0.6186 0.4696 0.060 Uiso 1 1 calc R
C14 C 0.0055(8) 0.4988(9) 0.3926(6) 0.045(3) Uani 1 1 d .
C15 C -0.0855(8) 0.5110(10) 0.4056(7) 0.052(3) Uani 1 1 d .
H15 H -0.0853 0.5701 0.4342 0.063 Uiso 1 1 calc R
C16 C -0.1752(10) 0.4345(12) 0.3756(9) 0.071(4) Uani 1 1 d .
H16 H -0.2379 0.4418 0.3802 0.085 Uiso 1 1 calc R
C17 C -0.1679(10) 0.3486(11) 0.3393(9) 0.072(4) Uani 1 1 d .
H17 H -0.2265 0.2950 0.3199 0.087 Uiso 1 1 calc R
C18 C -0.0735(10) 0.3379(10) 0.3299(7) 0.063(3) Uani 1 1 d .
H18 H -0.0714 0.2779 0.3040 0.076 Uiso 1 1 calc R
C19 C 0.3802(9) 0.5560(9) 0.4964(7) 0.052(3) Uani 1 1 d .
H19A H 0.4363 0.5937 0.4826 0.062 Uiso 1 1 calc R
H19B H 0.3630 0.4878 0.4698 0.062 Uiso 1 1 calc R
C20 C 0.4159(9) 0.5612(9) 0.5829(7) 0.052(3) Uani 1 1 d .
C21 C 0.4337(9) 0.4880(10) 0.6257(7) 0.058(3) Uani 1 1 d .
C22 C 0.4252(10) 0.3853(12) 0.6065(9) 0.077(4) Uani 1 1 d .
H22 H 0.3986 0.3537 0.5543 0.092 Uiso 1 1 calc R
C23 C 0.2077(10) 0.2852(9) 0.2973(8) 0.059(3) Uani 1 1 d .
C24 C 0.1096(11) 0.2842(11) 0.2480(7) 0.068(4) Uani 1 1 d .
H24 H 0.0569 0.2255 0.2310 0.081 Uiso 1 1 calc R
C25 C 0.0886(10) 0.3713(12) 0.2231(7) 0.072(4) Uani 1 1 d .
H25 H 0.0209 0.3691 0.1924 0.086 Uiso 1 1 calc R
C26 C 0.1653(10) 0.4606(10) 0.2427(7) 0.059(3) Uani 1 1 d .
C27 C 0.2661(9) 0.4621(9) 0.2941(6) 0.052(3) Uani 1 1 d .
H27 H 0.3184 0.5210 0.3121 0.063 Uiso 1 1 calc R
C28 C 0.2868(9) 0.3753(10) 0.3178(7) 0.059(3) Uani 1 1 d .
H28 H 0.3545 0.3767 0.3480 0.071 Uiso 1 1 calc R
C29 C 0.2282(14) 0.1951(11) 0.3270(9) 0.091(5) Uani 1 1 d .
H29A H 0.1867 0.1776 0.3589 0.136 Uiso 1 1 calc R
H29B H 0.3008 0.2079 0.3577 0.136 Uiso 1 1 calc R
H29C H 0.2105 0.1415 0.2837 0.136 Uiso 1 1 calc R
C30 C 0.1509(14) 0.5553(11) 0.2171(8) 0.082(5) Uani 1 1 d .
H30 H 0.1952 0.6104 0.2600 0.098 Uiso 1 1 calc R
C31 C 0.1846(15) 0.5654(13) 0.1483(9) 0.105(6) Uani 1 1 d .
H31A H 0.1758 0.6265 0.1325 0.158 Uiso 1 1 calc R
H31B H 0.1431 0.5111 0.1060 0.158 Uiso 1 1 calc R
H31C H 0.2567 0.5652 0.1621 0.158 Uiso 1 1 calc R
C32 C 0.0378(14) 0.5659(15) 0.1932(11) 0.119(7) Uani 1 1 d .
H32A H 0.0362 0.6288 0.1784 0.179 Uiso 1 1 calc R
H32B H 0.0134 0.5615 0.2365 0.179 Uiso 1 1 calc R
H32C H -0.0064 0.5139 0.1498 0.179 Uiso 1 1 calc R
Os2 Os 0.80629(3) 0.94391(3) 0.20664(2) 0.04127(16) Uani 1 1 d .
Cl2 Cl 0.8372(2) 1.1081(2) 0.17933(18) 0.0557(7) Uani 1 1 d .
N5 N 1.2183(8) 1.1416(8) 0.1031(5) 0.058(3) Uani 1 1 d .
H5 H 1.2830 1.1613 0.1080 0.070 Uiso 1 1 calc R
N6 N 1.1194(6) 0.9297(6) 0.2315(5) 0.043(2) Uani 1 1 d .
H6 H 1.1340 0.9191 0.2784 0.052 Uiso 1 1 calc R
N7 N 0.9702(7) 0.9650(7) 0.2424(5) 0.044(2) Uani 1 1 d .
N8 N 0.8572(7) 1.0243(7) 0.3215(5) 0.045(2) Uani 1 1 d .
C33 C 0.9637(13) 1.2471(11) 0.0128(8) 0.075(4) Uani 1 1 d .
H33 H 0.9044 1.2686 -0.0087 0.090 Uiso 1 1 calc R
C34 C 1.0596(15) 1.3018(12) 0.0133(8) 0.081(4) Uani 1 1 d .
H34 H 1.0612 1.3578 -0.0089 0.097 Uiso 1 1 calc R
C35 C 1.1498(14) 1.2775(11) 0.0443(7) 0.074(4) Uani 1 1 d .
H35 H 1.2137 1.3162 0.0463 0.089 Uiso 1 1 calc R
C36 C 1.1406(10) 1.1896(9) 0.0735(6) 0.055(3) Uani 1 1 d .
C37 C 1.1720(9) 1.0575(9) 0.1227(6) 0.051(3) Uani 1 1 d .
C38 C 1.2249(8) 0.9807(9) 0.1483(6) 0.048(3) Uani 1 1 d .
C39 C 1.3060(8) 0.9676(10) 0.1219(7) 0.059(3) Uani 1 1 d .
H39 H 1.3283 1.0103 0.0920 0.071 Uiso 1 1 calc R
C40 C 1.3529(11) 0.8932(12) 0.1392(9) 0.075(4) Uani 1 1 d .
H40 H 1.4052 0.8842 0.1198 0.090 Uiso 1 1 calc R
C41 C 1.3235(10) 0.8327(11) 0.1844(9) 0.070(4) Uani 1 1 d .
H41 H 1.3555 0.7819 0.1953 0.084 Uiso 1 1 calc R
C42 C 1.2449(9) 0.8448(10) 0.2155(8) 0.064(3) Uani 1 1 d .
H42 H 1.2270 0.8048 0.2486 0.077 Uiso 1 1 calc R
C43 C 1.1946(8) 0.9199(9) 0.1947(6) 0.046(3) Uani 1 1 d .
C44 C 1.0270(8) 0.9538(8) 0.2008(6) 0.037(2) Uani 1 1 d .
C45 C 1.0158(8) 0.9754(8) 0.3277(5) 0.044(3) Uani 1 1 d .
H45A H 1.0889 1.0109 0.3457 0.053 Uiso 1 1 calc R
H45B H 1.0107 0.9106 0.3413 0.053 Uiso 1 1 calc R
C46 C 0.9577(8) 1.0311(8) 0.3661(6) 0.043(3) Uani 1 1 d .
C47 C 0.9987(9) 1.0859(9) 0.4407(6) 0.053(3) Uani 1 1 d .
H47 H 1.0674 1.0903 0.4707 0.064 Uiso 1 1 calc R
C48 C 0.9412(11) 1.1335(11) 0.4715(7) 0.069(4) Uani 1 1 d .
H48 H 0.9691 1.1704 0.5222 0.083 Uiso 1 1 calc R
C49 C 0.8369(12) 1.1253(12) 0.4241(9) 0.081(4) Uani 1 1 d .
H49 H 0.7947 1.1569 0.4430 0.097 Uiso 1 1 calc R
C50 C 0.7990(10) 1.0697(10) 0.3493(7) 0.061(3) Uani 1 1 d .
H50 H 0.7308 1.0642 0.3178 0.073 Uiso 1 1 calc R
C51 C 0.9943(8) 0.9612(9) 0.1174(6) 0.051(3) Uani 1 1 d .
H51A H 0.9236 0.9683 0.1002 0.061 Uiso 1 1 calc R
H51B H 0.9957 0.9014 0.0861 0.061 Uiso 1 1 calc R
C52 C 1.0677(8) 1.0500(9) 0.1065(6) 0.046(3) Uani 1 1 d .
C53 C 1.0451(9) 1.1337(9) 0.0734(6) 0.047(3) Uani 1 1 d .
C54 C 0.9546(10) 1.1634(10) 0.0426(6) 0.056(3) Uani 1 1 d .
H54 H 0.8905 1.1275 0.0425 0.067 Uiso 1 1 calc R
C55 C 0.6525(9) 0.9011(10) 0.1104(7) 0.062(3) Uani 1 1 d .
C56 C 0.7220(9) 0.8577(9) 0.0864(6) 0.054(3) Uani 1 1 d .
H56 H 0.7301 0.8658 0.0389 0.065 Uiso 1 1 calc R
C57 C 0.7795(9) 0.8026(8) 0.1320(7) 0.056(3) Uani 1 1 d .
H57 H 0.8265 0.7769 0.1146 0.068 Uiso 1 1 calc R
C58 C 0.7688(8) 0.7843(8) 0.2043(7) 0.049(3) Uani 1 1 d .
C59 C 0.6974(8) 0.8301(9) 0.2314(7) 0.057(3) Uani 1 1 d .
H59 H 0.6897 0.8221 0.2791 0.068 Uiso 1 1 calc R
C60 C 0.6392(9) 0.8874(11) 0.1837(9) 0.071(4) Uani 1 1 d .
H60 H 0.5930 0.9156 0.2001 0.085 Uiso 1 1 calc R
C61 C 0.5964(11) 0.9671(11) 0.0636(8) 0.082(5) Uani 1 1 d .
H61A H 0.6463 1.0183 0.0547 0.124 Uiso 1 1 calc R
H61B H 0.5591 0.9964 0.0921 0.124 Uiso 1 1 calc R
H61C H 0.5481 0.9285 0.0144 0.124 Uiso 1 1 calc R
C62 C 0.8287(11) 0.7237(10) 0.2547(8) 0.066(4) Uani 1 1 d .
H62 H 0.9002 0.7418 0.2542 0.079 Uiso 1 1 calc R
C63 C 0.7811(15) 0.6136(13) 0.2133(12) 0.120(7) Uani 1 1 d .
H63A H 0.7780 0.6067 0.1599 0.180 Uiso 1 1 calc R
H63B H 0.7120 0.5918 0.2150 0.180 Uiso 1 1 calc R
H63C H 0.8238 0.5740 0.2395 0.180 Uiso 1 1 calc R
C64 C 0.8360(12) 0.7358(12) 0.3356(8) 0.090(5) Uani 1 1 d .
H64A H 0.8761 0.6938 0.3609 0.135 Uiso 1 1 calc R
H64B H 0.7673 0.7181 0.3386 0.135 Uiso 1 1 calc R
H64C H 0.8696 0.8035 0.3611 0.135 Uiso 1 1 calc R
Cl3 Cl 0.1574(3) 0.8065(3) 0.37207(19) 0.0709(9) Uani 1 1 d .
Cl4 Cl 0.5479(3) 0.7645(4) 0.8804(2) 0.0922(13) Uani 1 1 d .
O1 O 0.3710(15) 0.8593(15) 0.7794(10) 0.076(6) Uani 0.50 1 d P

loop_
_atom_site_aniso_label
_atom_site_aniso_U_11
_atom_site_aniso_U_22
_atom_site_aniso_U_33
_atom_site_aniso_U_23
_atom_site_aniso_U_13
_atom_site_aniso_U_12
Os1 0.0374(3) 0.0488(3) 0.0419(3) 0.0020(2) 0.00811(19) 0.0100(2)
Cl1 0.0649(19) 0.065(2) 0.0590(18) 0.0242(16) 0.0213(15) 0.0243(16)
N1 0.059(7) 0.113(11) 0.045(6) 0.023(7) 0.015(5) 0.021(7)
N2 0.034(5) 0.051(7) 0.054(6) -0.001(5) -0.003(4) 0.007(4)
N3 0.043(5) 0.033(5) 0.041(5) 0.004(4) 0.008(4) 0.012(4)
N4 0.035(5) 0.058(7) 0.045(5) 0.010(5) 0.007(4) 0.010(5)
C1 0.066(10) 0.098(13) 0.088(12) 0.033(10) 0.009(9) 0.029(9)
C2 0.080(12) 0.111(16) 0.16(2) 0.100(16) 0.040(13) 0.034(12)
C3 0.050(9) 0.19(2) 0.077(11) 0.070(13) 0.020(8) 0.029(11)
C4 0.045(7) 0.087(11) 0.069(9) 0.035(8) 0.006(6) 0.023(7)
C5 0.037(6) 0.091(11) 0.051(7) 0.032(7) 0.013(5) 0.025(6)
C6 0.049(7) 0.099(12) 0.051(8) 0.030(8) 0.006(6) 0.001(7)
C7 0.087(11) 0.064(11) 0.061(9) 0.000(8) -0.007(8) -0.002(8)
C8 0.092(12) 0.094(15) 0.080(12) -0.017(10) -0.014(9) 0.004(10)
C9 0.100(13) 0.072(12) 0.112(14) -0.008(10) 0.026(11) -0.013(10)
C10 0.074(10) 0.052(9) 0.089(11) 0.005(8) 0.010(8) 0.007(7)
C11 0.059(8) 0.069(10) 0.053(7) -0.007(7) 0.023(6) 0.003(7)
C12 0.038(6) 0.043(7) 0.036(6) 0.009(5) 0.006(5) 0.009(5)
C13 0.042(6) 0.047(7) 0.055(7) 0.009(6) 0.011(5) 0.010(5)
C14 0.035(6) 0.050(7) 0.039(6) 0.011(5) -0.003(5) 0.013(5)
C15 0.041(7) 0.070(9) 0.053(7) 0.025(6) 0.014(5) 0.028(6)
C16 0.046(8) 0.099(12) 0.090(10) 0.055(10) 0.031(7) 0.035(8)
C17 0.045(8) 0.075(11) 0.088(10) 0.019(8) 0.017(7) 0.004(7)
C18 0.052(8) 0.061(9) 0.062(8) 0.000(7) 0.011(6) 0.003(6)
C19 0.043(6) 0.053(8) 0.055(7) 0.006(6) 0.016(5) 0.006(5)
C20 0.047(7) 0.057(8) 0.045(7) 0.008(6) 0.005(5) 0.015(6)
C21 0.039(7) 0.069(10) 0.057(8) 0.018(7) 0.006(6) 0.006(6)
C22 0.043(7) 0.096(12) 0.088(10) 0.046(9) 0.010(7) 0.012(7)
C23 0.058(8) 0.044(8) 0.074(9) -0.006(6) 0.027(7) 0.014(6)
C24 0.069(9) 0.065(10) 0.055(8) -0.010(7) 0.008(7) 0.019(7)
C25 0.046(7) 0.103(13) 0.036(7) -0.020(7) -0.006(5) 0.005(8)
C26 0.059(8) 0.084(10) 0.041(7) 0.017(7) 0.023(6) 0.020(7)
C27 0.054(7) 0.051(8) 0.046(7) 0.001(6) 0.021(6) -0.001(6)
C28 0.042(7) 0.074(10) 0.056(7) -0.002(7) 0.015(6) 0.017(6)
C29 0.120(14) 0.069(11) 0.093(11) 0.006(9) 0.052(10) 0.028(10)
C30 0.117(13) 0.068(10) 0.054(8) 0.008(7) 0.018(8) 0.031(9)
C31 0.156(18) 0.100(14) 0.062(10) 0.030(9) 0.034(11) 0.033(12)
C32 0.094(13) 0.156(19) 0.101(13) 0.063(13) 0.007(11) 0.035(13)
Os2 0.0341(2) 0.0518(3) 0.0348(3) 0.0123(2) 0.00357(18) 0.0151(2)
Cl2 0.0583(18) 0.0522(19) 0.0571(17) 0.0192(14) 0.0132(14) 0.0210(14)
N5 0.051(6) 0.067(7) 0.050(6) 0.016(5) 0.013(5) 0.003(5)
N6 0.037(5) 0.056(6) 0.034(5) 0.015(4) 0.003(4) 0.019(4)
N7 0.046(5) 0.054(6) 0.035(5) 0.019(4) 0.006(4) 0.024(4)
N8 0.052(6) 0.053(6) 0.036(5) 0.012(4) 0.018(4) 0.018(5)
C33 0.102(12) 0.068(10) 0.061(9) 0.011(8) 0.023(8) 0.045(9)
C34 0.118(14) 0.074(11) 0.068(9) 0.034(8) 0.033(9) 0.050(10)
C35 0.111(13) 0.065(10) 0.046(8) 0.007(7) 0.031(8) 0.017(9)
C36 0.072(9) 0.054(8) 0.036(6) 0.013(6) 0.011(6) 0.017(7)
C37 0.054(7) 0.065(8) 0.032(6) 0.014(6) 0.012(5) 0.011(6)
C38 0.035(6) 0.058(8) 0.044(6) 0.006(6) 0.009(5) 0.008(5)
C39 0.026(6) 0.096(10) 0.053(7) 0.010(7) 0.012(5) 0.014(6)
C40 0.059(9) 0.097(12) 0.086(10) 0.015(9) 0.040(8) 0.036(9)
C41 0.048(7) 0.075(10) 0.098(11) 0.011(8) 0.032(7) 0.033(7)
C42 0.049(7) 0.067(9) 0.083(9) 0.027(7) 0.026(7) 0.017(6)
C43 0.030(5) 0.057(8) 0.044(6) -0.003(6) 0.001(5) 0.018(5)
C44 0.033(5) 0.044(7) 0.031(5) 0.008(5) 0.006(4) 0.008(5)
C45 0.045(6) 0.051(7) 0.031(5) 0.012(5) 0.004(5) 0.011(5)
C46 0.043(6) 0.060(8) 0.030(5) 0.013(5) 0.011(5) 0.018(5)
C47 0.048(7) 0.071(9) 0.042(7) 0.010(6) 0.016(5) 0.017(6)
C48 0.072(9) 0.084(11) 0.040(7) -0.006(7) 0.003(6) 0.030(8)
C49 0.080(10) 0.096(12) 0.075(10) 0.009(9) 0.033(8) 0.034(9)
C50 0.055(7) 0.088(10) 0.054(8) 0.014(7) 0.026(6) 0.038(7)
C51 0.044(6) 0.072(9) 0.041(6) 0.025(6) 0.009(5) 0.027(6)
C52 0.035(6) 0.060(8) 0.037(6) 0.007(5) 0.007(5) 0.010(5)
C53 0.061(7) 0.050(7) 0.033(6) 0.004(5) 0.018(5) 0.020(6)
C54 0.071(8) 0.067(9) 0.032(6) 0.013(6) 0.010(6) 0.034(7)
C55 0.040(7) 0.078(9) 0.046(7) 0.019(6) -0.010(5) 0.006(6)
C56 0.039(6) 0.065(9) 0.037(6) 0.008(6) -0.005(5) -0.001(6)
C57 0.057(7) 0.039(7) 0.056(8) -0.006(6) 0.005(6) 0.006(6)
C58 0.030(6) 0.048(7) 0.060(7) 0.011(6) 0.004(5) 0.011(5)
C59 0.034(6) 0.072(9) 0.059(7) 0.032(7) 0.007(5) 0.006(6)
C60 0.028(6) 0.087(11) 0.094(11) 0.028(8) 0.016(6) 0.012(6)
C61 0.061(9) 0.092(11) 0.077(10) 0.034(8) -0.010(7) 0.023(8)
C62 0.061(8) 0.053(9) 0.077(9) 0.012(7) 0.006(7) 0.026(7)
C63 0.110(15) 0.097(15) 0.152(18) 0.047(13) 0.023(13) 0.046(12)
C64 0.088(11) 0.088(12) 0.074(10) 0.037(9) -0.011(8) 0.026(9)
Cl3 0.090(2) 0.078(2) 0.0618(19) 0.0360(18) 0.0256(18) 0.046(2)
Cl4 0.064(2) 0.127(4) 0.059(2) 0.004(2) 0.0101(17) -0.007(2)
O1 0.086(13) 0.103(15) 0.061(11) 0.029(10) 0.022(10) 0.067(12)

loop_
_atom_type_symbol
_atom_type_description
_atom_type_scat_dispersion_real
_atom_type_scat_dispersion_imag
_atom_type_scat_source
C C 0.0033 0.0016 'International Tables Vol C Tables 4.2.6.8 and 6.1.1.4'
H H 0.0000 0.0000 'International Tables Vol C Tables 4.2.6.8 and 6.1.1.4'
N N 0.0061 0.0033 'International Tables Vol C Tables 4.2.6.8 and 6.1.1.4'
Cl Cl 0.1484 0.1585 'International Tables Vol C Tables 4.2.6.8 and 6.1.1.4'
Os Os -1.2165 7.6030 'International Tables Vol C Tables 4.2.6.8 and 6.1.1.4'
O O 0.0106 0.0060 'International Tables Vol C Tables 4.2.6.8 and 6.1.1.4'

loop_
_geom_angle_atom_site_label_1
_geom_angle_atom_site_label_2
_geom_angle_atom_site_label_3
_geom_angle
N4 Os1 N3 77.1(4)
N4 Os1 C25 91.3(4)
N3 Os1 C25 129.1(5)
N4 Os1 C27 142.3(4)
N3 Os1 C27 92.0(4)
C25 Os1 C27 67.7(5)
N4 Os1 C24 102.6(5)
N3 Os1 C24 167.1(5)
C25 Os1 C24 38.2(5)
C27 Os1 C24 80.4(5)
N4 Os1 C28 169.1(4)
N3 Os1 C28 113.0(4)
C25 Os1 C28 79.3(5)
C27 Os1 C28 37.7(5)
C24 Os1 C28 66.7(5)
N4 Os1 C23 133.1(4)
N3 Os1 C23 148.3(4)
C25 Os1 C23 68.3(5)
C27 Os1 C23 69.1(5)
C24 Os1 C23 36.9(5)
C28 Os1 C23 37.9(4)
N4 Os1 C26 107.5(4)
N3 Os1 C26 99.2(4)
C25 Os1 C26 37.3(5)
C27 Os1 C26 38.0(4)
C24 Os1 C26 68.4(5)
C28 Os1 C26 67.9(5)
C23 Os1 C26 81.7(5)
N4 Os1 Cl1 82.4(3)
N3 Os1 Cl1 85.1(2)
C25 Os1 Cl1 143.0(4)
C27 Os1 Cl1 133.1(3)
C24 Os1 Cl1 107.8(4)
C28 Os1 Cl1 101.9(4)
C23 Os1 Cl1 89.8(4)
C26 Os1 Cl1 169.7(3)
C4 N1 C5 108.8(12)
C12 N2 C11 130.1(10)
C12 N3 C13 119.5(9)
C12 N3 Os1 127.7(7)
C13 N3 Os1 112.1(6)
C18 N4 C14 118.0(10)
C18 N4 Os1 123.8(9)
C14 N4 Os1 118.2(7)
C22 C1 C2 120.6(18)
C1 C2 C3 121.4(16)
C2 C3 C4 117.1(17)
N1 C4 C21 108.7(12)
N1 C4 C3 130.6(16)
C21 C4 C3 120.6(16)
C20 C5 N1 107.7(12)
C20 C5 C6 129.0(11)
N1 C5 C6 122.5(13)
C7 C6 C5 120.8(12)
C7 C6 C11 117.2(13)
C5 C6 C11 122.0(12)
C8 C7 C6 123.1(14)
C7 C8 C9 123.5(14)
C10 C9 C8 113.1(16)
C9 C10 C11 122.9(15)
N2 C11 C6 124.0(13)
N2 C11 C10 115.5(12)
C6 C11 C10 120.0(12)
N3 C12 N2 119.2(9)
N3 C12 C19 123.6(10)
N2 C12 C19 117.2(9)
N3 C13 C14 111.0(9)
N4 C14 C15 122.7(10)
N4 C14 C13 114.6(10)
C15 C14 C13 122.6(11)
C16 C15 C14 119.4(12)
C17 C16 C15 117.0(12)
C16 C17 C18 121.8(12)
N4 C18 C17 120.7(12)
C12 C19 C20 111.0(9)
C5 C20 C21 108.1(11)
C5 C20 C19 121.5(11)
C21 C20 C19 130.3(12)
C20 C21 C4 106.6(12)
C20 C21 C22 134.7(13)
C4 C21 C22 118.6(13)
C1 C22 C21 121.7(16)
C24 C23 C28 117.3(13)
C24 C23 C29 120.7(13)
C28 C23 C29 122.0(13)
C24 C23 Os1 71.1(7)
C28 C23 Os1 70.7(7)
C29 C23 Os1 128.9(10)
C23 C24 C25 120.8(13)
C23 C24 Os1 71.9(7)
C25 C24 Os1 69.7(7)
C26 C25 C24 122.7(12)
C26 C25 Os1 74.0(6)
C24 C25 Os1 72.1(8)
C25 C26 C27 116.4(12)
C25 C26 C30 126.3(13)
C27 C26 C30 117.2(12)
C25 C26 Os1 68.7(7)
C27 C26 Os1 69.0(6)
C30 C26 Os1 131.3(9)
C28 C27 C26 120.4(11)
C28 C27 Os1 71.8(7)
C26 C27 Os1 73.0(7)
C27 C28 C23 122.1(11)
C27 C28 Os1 70.5(7)
C23 C28 Os1 71.4(7)
C31 C30 C26 109.9(13)
C31 C30 C32 106.6(13)
C26 C30 C32 115.3(14)
N8 Os2 N7 77.5(3)
N8 Os2 C59 91.4(4)
N7 Os2 C59 126.1(4)
N8 Os2 C57 146.6(4)
N7 Os2 C57 91.5(4)
C59 Os2 C57 69.6(5)
N8 Os2 C60 101.4(5)
N7 Os2 C60 164.7(4)
C59 Os2 C60 38.7(4)
C57 Os2 C60 81.0(5)
N8 Os2 C58 110.9(4)
N7 Os2 C58 95.8(4)
C59 Os2 C58 39.4(4)
C57 Os2 C58 38.2(4)
C60 Os2 C58 70.1(5)
N8 Os2 C56 168.9(4)
N7 Os2 C56 113.6(4)
C59 Os2 C56 81.2(5)
C57 Os2 C56 37.1(4)
C60 Os2 C56 67.6(5)
C58 Os2 C56 68.3(4)
N8 Os2 C55 132.6(5)
N7 Os2 C55 148.7(4)
C59 Os2 C55 69.5(4)
C57 Os2 C55 67.4(5)
C60 Os2 C55 38.2(5)
C58 Os2 C55 81.8(4)
C56 Os2 C55 36.7(5)
N8 Os2 Cl2 81.5(3)
N7 Os2 Cl2 86.4(2)
C59 Os2 Cl2 144.5(3)
C57 Os2 Cl2 129.8(3)
C60 Os2 Cl2 108.6(4)
C58 Os2 Cl2 167.7(3)
C56 Os2 Cl2 99.7(3)
C55 Os2 Cl2 90.0(3)
C37 N5 C36 107.2(10)
C44 N6 C43 127.7(9)
C44 N7 C45 118.9(9)
C44 N7 Os2 129.1(7)
C45 N7 Os2 110.9(7)
C50 N8 C46 120.7(10)
C50 N8 Os2 123.2(8)
C46 N8 Os2 116.0(7)
C54 C33 C34 121.9(14)
C35 C34 C33 123.3(14)
C34 C35 C36 115.1(15)
N5 C36 C53 109.4(11)
N5 C36 C35 128.2(13)
C53 C36 C35 122.4(13)
N5 C37 C52 110.3(11)
N5 C37 C38 124.2(11)
C52 C37 C38 125.1(11)
C43 C38 C39 119.3(11)
C43 C38 C37 122.2(10)
C39 C38 C37 118.5(11)
C40 C39 C38 121.1(12)
C41 C40 C39 120.1(12)
C40 C41 C42 121.4(13)
C43 C42 C41 117.7(12)
C38 C43 C42 120.3(11)
C38 C43 N6 125.6(10)
C42 C43 N6 113.9(11)
N7 C44 N6 120.5(9)
N7 C44 C51 122.3(9)
N6 C44 C51 117.2(9)
N7 C45 C46 109.0(8)
N8 C46 C47 119.9(10)
N8 C46 C45 115.5(9)
C47 C46 C45 124.6(10)
C48 C47 C46 121.2(11)
C47 C48 C49 117.9(12)
C50 C49 C48 118.8(13)
N8 C50 C49 121.5(12)
C44 C51 C52 109.5(9)
C37 C52 C53 107.7(10)
C37 C52 C51 122.4(10)
C53 C52 C51 129.7(10)
C54 C53 C36 120.2(11)
C54 C53 C52 134.2(12)
C36 C53 C52 105.5(10)
C33 C54 C53 117.0(13)
C56 C55 C60 119.1(11)
C56 C55 C61 121.4(12)
C60 C55 C61 119.4(13)
C56 C55 Os2 71.1(6)
C60 C55 Os2 69.5(6)
C61 C55 Os2 128.3(9)
C57 C56 C55 121.6(12)
C57 C56 Os2 69.8(6)
C55 C56 Os2 72.1(7)
C56 C57 C58 122.4(12)
C56 C57 Os2 73.1(7)
C58 C57 Os2 71.7(7)
C57 C58 C59 117.1(10)
C57 C58 C62 123.8(11)
C59 C58 C62 119.0(11)
C57 C58 Os2 70.1(6)
C59 C58 Os2 69.2(6)
C62 C58 Os2 130.3(8)
C60 C59 C58 119.6(11)
C60 C59 Os2 71.6(7)
C58 C59 Os2 71.4(6)
C59 C60 C55 120.2(12)
C59 C60 Os2 69.7(6)
C55 C60 Os2 72.3(7)
C64 C62 C58 117.8(12)
C64 C62 C63 110.6(14)
C58 C62 C63 107.4(11)

loop_
_geom_bond_atom_site_label_1
_geom_bond_atom_site_label_2
_geom_bond_distance
Os1 N4 2.081(9)
Os1 N3 2.124(8)
Os1 C25 2.148(11)
Os1 C27 2.162(11)
Os1 C24 2.179(13)
Os1 C28 2.180(11)
Os1 C23 2.189(12)
Os1 C26 2.216(12)
Os1 Cl1 2.408(3)
N1 C4 1.323(17)
N1 C5 1.388(15)
N2 C12 1.357(13)
N2 C11 1.379(14)
N3 C12 1.316(13)
N3 C13 1.449(13)
N4 C18 1.331(14)
N4 C14 1.341(14)
C1 C22 1.33(2)
C1 C2 1.39(3)
C2 C3 1.41(3)
C3 C4 1.43(2)
C4 C21 1.392(18)
C5 C20 1.356(17)
C5 C6 1.421(19)
C6 C7 1.403(18)
C6 C11 1.427(18)
C7 C8 1.38(2)
C8 C9 1.47(2)
C9 C10 1.440(19)
C10 C11 1.463(19)
C12 C19 1.478(15)
C13 C14 1.502(15)
C14 C15 1.403(15)
C15 C16 1.380(18)
C16 C17 1.350(19)
C17 C18 1.417(18)
C19 C20 1.497(16)
C20 C21 1.386(17)
C21 C22 1.420(19)
C23 C24 1.384(18)
C23 C28 1.420(17)
C23 C29 1.488(19)
C24 C25 1.416(19)
C25 C26 1.398(18)
C26 C27 1.425(17)
C26 C30 1.497(19)
C27 C28 1.401(17)
C30 C31 1.49(2)
C30 C32 1.55(2)
Os2 N8 2.100(9)
Os2 N7 2.121(9)
Os2 C59 2.162(11)
Os2 C57 2.171(11)
Os2 C60 2.188(11)
Os2 C58 2.193(11)
Os2 C56 2.213(11)
Os2 C55 2.226(10)
Os2 Cl2 2.405(3)
N5 C37 1.369(15)
N5 C36 1.398(16)
N6 C44 1.370(12)
N6 C43 1.433(14)
N7 C44 1.278(13)
N7 C45 1.471(12)
N8 C50 1.313(14)
N8 C46 1.364(13)
C33 C54 1.357(18)
C33 C34 1.39(2)
C34 C35 1.35(2)
C35 C36 1.404(19)
C36 C53 1.399(17)
C37 C52 1.371(15)
C37 C38 1.476(16)
C38 C43 1.372(16)
C38 C39 1.399(15)
C39 C40 1.366(18)
C40 C41 1.346(19)
C41 C42 1.416(17)
C42 C43 1.413(16)
C44 C51 1.478(14)
C45 C46 1.504(15)
C46 C47 1.371(15)
C47 C48 1.354(17)
C48 C49 1.419(19)
C49 C50 1.379(19)
C51 C52 1.520(15)
C52 C53 1.436(15)
C53 C54 1.389(16)
C55 C56 1.399(18)
C55 C60 1.443(18)
C55 C61 1.514(17)
C56 C57 1.395(16)
C57 C58 1.428(16)
C58 C59 1.469(17)
C58 C62 1.513(16)
C59 C60 1.442(17)
C62 C64 1.44(2)
C62 C63 1.55(2)

loop_
_geom_torsion_atom_site_label_1
_geom_torsion_atom_site_label_2
_geom_torsion_atom_site_label_3
_geom_torsion_atom_site_label_4
_geom_torsion
N4 Os1 N3 C12 167.8(9)
C25 Os1 N3 C12 -111.2(9)
C27 Os1 N3 C12 -48.7(9)
C24 Os1 N3 C12 -102(2)
C28 Os1 N3 C12 -16.4(10)
C23 Os1 N3 C12 2.9(14)
C26 Os1 N3 C12 -86.2(9)
Cl1 Os1 N3 C12 84.4(9)
N4 Os1 N3 C13 -22.0(7)
C25 Os1 N3 C13 59.0(9)
C27 Os1 N3 C13 121.5(8)
C24 Os1 N3 C13 68(2)
C28 Os1 N3 C13 153.8(7)
C23 Os1 N3 C13 173.1(9)
C26 Os1 N3 C13 84.0(8)
Cl1 Os1 N3 C13 -105.4(7)
N3 Os1 N4 C18 -169.8(10)
C25 Os1 N4 C18 60.2(10)
C27 Os1 N4 C18 113.9(10)
C24 Os1 N4 C18 23.4(11)
C28 Os1 N4 C18 31(3)
C23 Os1 N4 C18 -0.6(12)
C26 Os1 N4 C18 94.4(10)
Cl1 Os1 N4 C18 -83.2(9)
N3 Os1 N4 C14 11.7(7)
C25 Os1 N4 C14 -118.3(9)
C27 Os1 N4 C14 -64.6(10)
C24 Os1 N4 C14 -155.1(8)
C28 Os1 N4 C14 -147(2)
C23 Os1 N4 C14 -179.1(8)
C26 Os1 N4 C14 -84.1(8)
Cl1 Os1 N4 C14 98.3(8)
C22 C1 C2 C3 -4(3)
C1 C2 C3 C4 3(2)
C5 N1 C4 C21 2.6(15)
C5 N1 C4 C3 178.0(14)
C2 C3 C4 N1 -176.1(15)
C2 C3 C4 C21 -1(2)
C4 N1 C5 C20 -2.4(14)
C4 N1 C5 C6 -173.3(12)
C20 C5 C6 C7 -151.1(14)
N1 C5 C6 C7 18(2)
C20 C5 C6 C11 30(2)
N1 C5 C6 C11 -160.9(12)
C5 C6 C7 C8 177.0(16)
C11 C6 C7 C8 -4(2)
C6 C7 C8 C9 1(3)
C7 C8 C9 C10 1(3)
C8 C9 C10 C11 -1(2)
C12 N2 C11 C6 -35(2)
C12 N2 C11 C10 152.3(12)
C7 C6 C11 N2 -167.6(13)
C5 C6 C11 N2 11(2)
C7 C6 C11 C10 4(2)
C5 C6 C11 C10 -177.0(13)
C9 C10 C11 N2 170.8(14)
C9 C10 C11 C6 -2(2)
C13 N3 C12 N2 -15.4(15)
Os1 N3 C12 N2 154.1(8)
C13 N3 C12 C19 165.4(10)
Os1 N3 C12 C19 -25.1(15)
C11 N2 C12 N3 168.0(11)
C11 N2 C12 C19 -12.8(17)
C12 N3 C13 C14 -160.1(9)
Os1 N3 C13 C14 28.8(11)
C18 N4 C14 C15 4.9(16)
Os1 N4 C14 C15 -176.5(8)
C18 N4 C14 C13 -177.6(10)
Os1 N4 C14 C13 1.0(12)
N3 C13 C14 N4 -19.9(13)
N3 C13 C14 C15 157.7(10)
N4 C14 C15 C16 -6.1(17)
C13 C14 C15 C16 176.6(11)
C14 C15 C16 C17 4.4(18)
C15 C16 C17 C18 -2(2)
C14 N4 C18 C17 -2.2(18)
Os1 N4 C18 C17 179.3(10)
C16 C17 C18 N4 1(2)
N3 C12 C19 C20 -111.7(12)
N2 C12 C19 C20 69.1(13)
N1 C5 C20 C21 1.2(14)
C6 C5 C20 C21 171.4(12)
N1 C5 C20 C19 -176.2(10)
C6 C5 C20 C19 -6.1(19)
C12 C19 C20 C5 -56.8(15)
C12 C19 C20 C21 126.4(13)
C5 C20 C21 C4 0.3(14)
C19 C20 C21 C4 177.4(12)
C5 C20 C21 C22 -177.8(13)
C19 C20 C21 C22 -1(2)
N1 C4 C21 C20 -1.8(14)
C3 C4 C21 C20 -177.8(12)
N1 C4 C21 C22 176.7(11)
C3 C4 C21 C22 0.7(19)
C2 C1 C22 C21 4(2)
C20 C21 C22 C1 175.8(14)
C4 C21 C22 C1 -2(2)
N4 Os1 C23 C24 41.4(11)
N3 Os1 C23 C24 -158.9(8)
C25 Os1 C23 C24 -28.6(9)
C27 Os1 C23 C24 -102.0(9)
C28 Os1 C23 C24 -129.3(12)
C26 Os1 C23 C24 -64.9(9)
Cl1 Os1 C23 C24 120.8(8)
N4 Os1 C23 C28 170.7(7)
N3 Os1 C23 C28 -29.7(12)
C25 Os1 C23 C28 100.6(9)
C27 Os1 C23 C28 27.2(7)
C24 Os1 C23 C28 129.3(12)
C26 Os1 C23 C28 64.4(8)
Cl1 Os1 C23 C28 -109.9(7)
N4 Os1 C23 C29 -73.3(14)
N3 Os1 C23 C29 86.3(15)
C25 Os1 C23 C29 -143.4(14)
C27 Os1 C23 C29 143.2(14)
C24 Os1 C23 C29 -114.7(16)
C28 Os1 C23 C29 116.0(16)
C26 Os1 C23 C29 -179.6(13)
Cl1 Os1 C23 C29 6.1(13)
C28 C23 C24 C25 -3.5(19)
C29 C23 C24 C25 176.5(12)
Os1 C23 C24 C25 51.8(11)
C28 C23 C24 Os1 -55.3(10)
C29 C23 C24 Os1 124.7(12)
N4 Os1 C24 C23 -150.4(8)
N3 Os1 C24 C23 122.4(18)
C25 Os1 C24 C23 133.9(13)
C27 Os1 C24 C23 68.0(9)
C28 Os1 C24 C23 31.2(8)
C26 Os1 C24 C23 105.5(9)
Cl1 Os1 C24 C23 -64.4(9)
N4 Os1 C24 C25 75.7(8)
N3 Os1 C24 C25 -12(2)
C27 Os1 C24 C25 -66.0(8)
C28 Os1 C24 C25 -102.7(9)
C23 Os1 C24 C25 -133.9(13)
C26 Os1 C24 C25 -28.4(8)
Cl1 Os1 C24 C25 161.7(7)
C23 C24 C25 C26 4(2)
Os1 C24 C25 C26 56.4(11)
C23 C24 C25 Os1 -52.8(12)
N4 Os1 C25 C26 117.9(8)
N3 Os1 C25 C26 43.5(10)
C27 Os1 C25 C26 -29.9(8)
C24 Os1 C25 C26 -133.2(12)
C28 Os1 C25 C26 -67.4(8)
C23 Os1 C25 C26 -105.4(9)
Cl1 Os1 C25 C26 -163.0(6)
N4 Os1 C25 C24 -108.9(8)
N3 Os1 C25 C24 176.7(7)
C27 Os1 C25 C24 103.2(9)
C28 Os1 C25 C24 65.7(8)
C23 Os1 C25 C24 27.8(8)
C26 Os1 C25 C24 133.2(12)
Cl1 Os1 C25 C24 -29.8(11)
C24 C25 C26 C27 -4.2(18)
Os1 C25 C26 C27 51.4(9)
C24 C25 C26 C30 178.1(12)
Os1 C25 C26 C30 -126.3(13)
C24 C25 C26 Os1 -55.6(11)
N4 Os1 C26 C25 -67.9(9)
N3 Os1 C26 C25 -147.2(8)
C27 Os1 C26 C25 131.4(12)
C24 Os1 C26 C25 29.0(8)
C28 Os1 C26 C25 101.6(9)
C23 Os1 C26 C25 64.9(8)
Cl1 Os1 C26 C25 99(2)
N4 Os1 C26 C27 160.7(7)
N3 Os1 C26 C27 81.3(7)
C25 Os1 C26 C27 -131.4(12)
C24 Os1 C26 C27 -102.4(8)
C28 Os1 C26 C27 -29.8(7)
C23 Os1 C26 C27 -66.6(8)
Cl1 Os1 C26 C27 -33(2)
N4 Os1 C26 C30 52.4(14)
N3 Os1 C26 C30 -26.9(14)
C25 Os1 C26 C30 120.3(16)
C27 Os1 C26 C30 -108.3(16)
C24 Os1 C26 C30 149.3(14)
C28 Os1 C26 C30 -138.1(14)
C23 Os1 C26 C30 -174.9(14)
Cl1 Os1 C26 C30 -141.0(17)
C25 C26 C27 C28 4.9(17)
C30 C26 C27 C28 -177.2(11)
Os1 C26 C27 C28 56.2(10)
C25 C26 C27 Os1 -51.3(10)
C30 C26 C27 Os1 126.7(11)
N4 Os1 C27 C28 -162.2(7)
N3 Os1 C27 C28 126.4(7)
C25 Os1 C27 C28 -101.7(8)
C24 Os1 C27 C28 -64.0(7)
C23 Os1 C27 C28 -27.4(7)
C26 Os1 C27 C28 -131.1(11)
Cl1 Os1 C27 C28 41.3(8)
N4 Os1 C27 C26 -31.1(11)
N3 Os1 C27 C26 -102.5(7)
C25 Os1 C27 C26 29.4(8)
C24 Os1 C27 C26 67.1(8)
C28 Os1 C27 C26 131.1(11)
C23 Os1 C27 C26 103.7(8)
Cl1 Os1 C27 C26 172.4(6)
C26 C27 C28 C23 -5.2(18)
Os1 C27 C28 C23 51.5(11)
C26 C27 C28 Os1 -56.7(10)
C24 C23 C28 C27 4.3(18)
C29 C23 C28 C27 -175.7(12)
Os1 C23 C28 C27 -51.2(10)
C24 C23 C28 Os1 55.5(10)
C29 C23 C28 Os1 -124.5(12)
N4 Os1 C28 C27 97(2)
N3 Os1 C28 C27 -60.8(7)
C25 Os1 C28 C27 67.2(8)
C24 Os1 C28 C27 105.1(8)
C23 Os1 C28 C27 135.6(11)
C26 Os1 C28 C27 30.0(7)
Cl1 Os1 C28 C27 -150.5(6)
N4 Os1 C28 C23 -39(3)
N3 Os1 C28 C23 163.6(7)
C25 Os1 C28 C23 -68.3(8)
C27 Os1 C28 C23 -135.6(11)
C24 Os1 C28 C23 -30.4(8)
C26 Os1 C28 C23 -105.5(8)
Cl1 Os1 C28 C23 74.0(7)
C25 C26 C30 C31 -97.4(17)
C27 C26 C30 C31 84.9(15)
Os1 C26 C30 C31 170.0(11)
C25 C26 C30 C32 23(2)
C27 C26 C30 C32 -154.6(13)
Os1 C26 C30 C32 -69.5(17)
N8 Os2 N7 C44 -164.9(10)
C59 Os2 N7 C44 112.5(10)
C57 Os2 N7 C44 46.9(10)
C60 Os2 N7 C44 107.4(19)
C58 Os2 N7 C44 85.0(10)
C56 Os2 N7 C44 16.1(11)
C55 Os2 N7 C44 1.1(14)
Cl2 Os2 N7 C44 -82.9(9)
N8 Os2 N7 C45 27.4(7)
C59 Os2 N7 C45 -55.2(9)
C57 Os2 N7 C45 -120.8(7)
C60 Os2 N7 C45 -60(2)
C58 Os2 N7 C45 -82.8(7)
C56 Os2 N7 C45 -151.6(7)
C55 Os2 N7 C45 -166.6(8)
Cl2 Os2 N7 C45 109.4(7)
N7 Os2 N8 C50 163.6(10)
C59 Os2 N8 C50 -69.6(10)
C57 Os2 N8 C50 -123.0(11)
C60 Os2 N8 C50 -32.0(11)
C58 Os2 N8 C50 -104.8(10)
C56 Os2 N8 C50 -21(3)
C55 Os2 N8 C50 -6.6(12)
Cl2 Os2 N8 C50 75.4(10)
N7 Os2 N8 C46 -13.5(8)
C59 Os2 N8 C46 113.2(8)
C57 Os2 N8 C46 59.9(11)
C60 Os2 N8 C46 150.9(8)
C58 Os2 N8 C46 78.1(8)
C56 Os2 N8 C46 161.5(18)
C55 Os2 N8 C46 176.3(8)
Cl2 Os2 N8 C46 -101.7(8)
C54 C33 C34 C35 -1(2)
C33 C34 C35 C36 3(2)
C37 N5 C36 C53 -1.1(13)
C37 N5 C36 C35 -178.5(12)
C34 C35 C36 N5 174.4(12)
C34 C35 C36 C53 -2.7(19)
C36 N5 C37 C52 0.1(13)
C36 N5 C37 C38 173.3(10)
N5 C37 C38 C43 154.3(11)
C52 C37 C38 C43 -33.6(17)
N5 C37 C38 C39 -28.1(17)
C52 C37 C38 C39 144.0(11)
C43 C38 C39 C40 2.3(18)
C37 C38 C39 C40 -175.4(12)
C38 C39 C40 C41 -2(2)
C39 C40 C41 C42 -1(2)
C40 C41 C42 C43 3(2)
C39 C38 C43 C42 0.0(17)
C37 C38 C43 C42 177.6(11)
C39 C38 C43 N6 174.4(10)
C37 C38 C43 N6 -8.0(17)
C41 C42 C43 C38 -2.5(18)
C41 C42 C43 N6 -177.5(11)
C44 N6 C43 C38 40.4(17)
C44 N6 C43 C42 -145.0(11)
C45 N7 C44 N6 14.6(15)
Os2 N7 C44 N6 -152.3(7)
C45 N7 C44 C51 -168.5(10)
Os2 N7 C44 C51 24.6(15)
C43 N6 C44 N7 -176.2(10)
C43 N6 C44 C51 6.8(16)
C44 N7 C45 C46 154.8(10)
Os2 N7 C45 C46 -36.1(10)
C50 N8 C46 C47 0.0(17)
Os2 N8 C46 C47 177.2(9)
C50 N8 C46 C45 179.7(11)
Os2 N8 C46 C45 -3.1(12)
N7 C45 C46 N8 26.0(13)
N7 C45 C46 C47 -154.3(11)
N8 C46 C47 C48 0.2(19)
C45 C46 C47 C48 -179.5(12)
C46 C47 C48 C49 0(2)
C47 C48 C49 C50 0(2)
C46 N8 C50 C49 0(2)
Os2 N8 C50 C49 -177.1(11)
C48 C49 C50 N8 0(2)
N7 C44 C51 C52 114.8(12)
N6 C44 C51 C52 -68.3(13)
N5 C37 C52 C53 0.9(13)
C38 C37 C52 C53 -172.2(10)
N5 C37 C52 C51 176.2(10)
C38 C37 C52 C51 3.1(17)
C44 C51 C52 C37 62.5(14)
C44 C51 C52 C53 -123.3(11)
N5 C36 C53 C54 -176.5(10)
C35 C36 C53 C54 1.1(18)
N5 C36 C53 C52 1.6(12)
C35 C36 C53 C52 179.2(11)
C37 C52 C53 C54 176.2(12)
C51 C52 C53 C54 1(2)
C37 C52 C53 C36 -1.5(12)
C51 C52 C53 C36 -176.4(11)
C34 C33 C54 C53 -0.5(19)
C36 C53 C54 C33 0.6(16)
C52 C53 C54 C33 -176.9(12)
N8 Os2 C55 C56 -175.3(6)
N7 Os2 C55 C56 23.4(12)
C59 Os2 C55 C56 -103.2(8)
C57 Os2 C55 C56 -27.6(7)
C60 Os2 C55 C56 -132.5(12)
C58 Os2 C55 C56 -64.4(8)
Cl2 Os2 C55 C56 106.4(7)
N8 Os2 C55 C60 -42.8(10)
N7 Os2 C55 C60 155.9(8)
C59 Os2 C55 C60 29.3(8)
C57 Os2 C55 C60 104.9(9)
C58 Os2 C55 C60 68.1(8)
C56 Os2 C55 C60 132.5(12)
Cl2 Os2 C55 C60 -121.1(8)
N8 Os2 C55 C61 69.1(14)
N7 Os2 C55 C61 -92.2(15)
C59 Os2 C55 C61 141.2(14)
C57 Os2 C55 C61 -143.1(14)
C60 Os2 C55 C61 111.9(17)
C58 Os2 C55 C61 -180.0(14)
C56 Os2 C55 C61 -115.6(16)
Cl2 Os2 C55 C61 -9.2(13)
C60 C55 C56 C57 -0.8(18)
C61 C55 C56 C57 175.4(11)
Os2 C55 C56 C57 51.4(10)
C60 C55 C56 Os2 -52.2(10)
C61 C55 C56 Os2 124.0(12)
N8 Os2 C56 C57 -117(2)
N7 Os2 C56 C57 58.1(8)
C59 Os2 C56 C57 -67.6(8)
C60 Os2 C56 C57 -105.4(9)
C58 Os2 C56 C57 -28.8(7)
C55 Os2 C56 C57 -134.9(11)
Cl2 Os2 C56 C57 148.4(7)
N8 Os2 C56 C55 18(2)
N7 Os2 C56 C55 -167.0(7)
C59 Os2 C56 C55 67.3(8)
C57 Os2 C56 C55 134.9(11)
C60 Os2 C56 C55 29.5(7)
C58 Os2 C56 C55 106.1(8)
Cl2 Os2 C56 C55 -76.7(7)
C55 C56 C57 C58 2.1(18)
Os2 C56 C57 C58 54.5(10)
C55 C56 C57 Os2 -52.4(10)
N8 Os2 C57 C56 161.7(7)
N7 Os2 C57 C56 -128.9(7)
C59 Os2 C57 C56 102.9(8)
C60 Os2 C57 C56 64.5(8)
C58 Os2 C57 C56 133.6(11)
C55 Os2 C57 C56 27.3(7)
Cl2 Os2 C57 C56 -42.3(9)
N8 Os2 C57 C58 28.1(11)
N7 Os2 C57 C58 97.5(6)
C59 Os2 C57 C58 -30.7(6)
C60 Os2 C57 C58 -69.1(7)
C56 Os2 C57 C58 -133.6(11)
C55 Os2 C57 C58 -106.3(7)
Cl2 Os2 C57 C58 -175.9(5)
C56 C57 C58 C59 -2.7(16)
Os2 C57 C58 C59 52.4(9)
C56 C57 C58 C62 179.1(11)
Os2 C57 C58 C62 -125.8(11)
C56 C57 C58 Os2 -55.1(10)
N8 Os2 C58 C57 -163.9(6)
N7 Os2 C58 C57 -85.0(7)
C59 Os2 C58 C57 131.0(10)
C60 Os2 C58 C57 101.1(8)
C56 Os2 C58 C57 28.0(7)
C55 Os2 C58 C57 63.5(7)
Cl2 Os2 C58 C57 15.0(17)
N8 Os2 C58 C59 65.1(7)
N7 Os2 C58 C59 143.9(6)
C57 Os2 C58 C59 -131.0(10)
C60 Os2 C58 C59 -30.0(7)
C56 Os2 C58 C59 -103.0(7)
C55 Os2 C58 C59 -67.5(7)
Cl2 Os2 C58 C59 -116.0(13)
N8 Os2 C58 C62 -45.9(13)
N7 Os2 C58 C62 32.9(12)
C59 Os2 C58 C62 -111.0(14)
C57 Os2 C58 C62 118.0(14)
C60 Os2 C58 C62 -141.0(13)
C56 Os2 C58 C62 146.0(13)
C55 Os2 C58 C62 -178.5(13)
Cl2 Os2 C58 C62 133.0(12)
C57 C58 C59 C60 2.2(16)
C62 C58 C59 C60 -179.5(11)
Os2 C58 C59 C60 55.0(10)
C57 C58 C59 Os2 -52.8(9)
C62 C58 C59 Os2 125.5(10)
N8 Os2 C59 C60 106.6(8)
N7 Os2 C59 C60 -177.8(7)
C57 Os2 C59 C60 -101.5(9)
C58 Os2 C59 C60 -131.3(11)
C56 Os2 C59 C60 -65.0(9)
C55 Os2 C59 C60 -28.9(8)
Cl2 Os2 C59 C60 29.4(11)
N8 Os2 C59 C58 -122.0(6)
N7 Os2 C59 C58 -46.5(8)
C57 Os2 C59 C58 29.8(6)
C60 Os2 C59 C58 131.3(11)
C56 Os2 C59 C58 66.3(7)
C55 Os2 C59 C58 102.4(8)
Cl2 Os2 C59 C58 160.7(5)
C58 C59 C60 C55 -1.1(18)
Os2 C59 C60 C55 53.8(11)
C58 C59 C60 Os2 -54.9(10)
C56 C55 C60 C59 0.3(18)
C61 C55 C60 C59 -175.9(11)
Os2 C55 C60 C59 -52.6(10)
C56 C55 C60 Os2 52.9(10)
C61 C55 C60 Os2 -123.3(11)
N8 Os2 C60 C59 -77.8(8)
N7 Os2 C60 C59 7(2)
C57 Os2 C60 C59 68.4(8)
C58 Os2 C60 C59 30.5(8)
C56 Os2 C60 C59 104.4(9)
C55 Os2 C60 C59 132.9(13)
Cl2 Os2 C60 C59 -162.5(7)
N8 Os2 C60 C55 149.3(8)
N7 Os2 C60 C55 -126.2(16)
C59 Os2 C60 C55 -132.9(13)
C57 Os2 C60 C55 -64.5(8)
C58 Os2 C60 C55 -102.4(9)
C56 Os2 C60 C55 -28.5(8)
Cl2 Os2 C60 C55 64.6(8)
C57 C58 C62 C64 161.1(12)
C59 C58 C62 C64 -17.0(18)
Os2 C58 C62 C64 69.4(17)
C57 C58 C62 C63 -73.4(16)
C59 C58 C62 C63 108.5(14)
Os2 C58 C62 C63 -165.1(11)
